data_4338050
loop_
_publ_author_name
'Nardis, Sara'
'Cicero, Daniel O.'
'Licoccia, Silvia'
'Pomarico, Giuseppe'
'Berionni Berna, Beatrice'
'Sette, Marco'
'Ricciardi, Giampaolo'
'Rosa, Angela'
'Fronczek, Frank R.'
'Smith, Kevin M.'
'Paolesse, Roberto'

_publ_section_title
;
 Phenyl derivative of iron 5,10,15-tritolylcorrole.
;
_journal_issue 8
_journal_name_full 'Inorganic chemistry'
_journal_page_first 4215
_journal_page_last 4227
_journal_paper_doi 10.1021/ic5003572
_journal_volume 53
_journal_year 2014
_chemical_formula_moiety 'C46 H34 Fe N4, 0.45(C H2 Cl2)'
_chemical_formula_sum 'C46.45 H34.9 Cl0.9 Fe N4'
_chemical_formula_weight 736.84
_chemical_name_systematic
;
 ?
;
_space_group_IT_number 14
_symmetry_cell_setting monoclinic
_symmetry_space_group_name_Hall '-P 2ybc'
_symmetry_space_group_name_H-M 'P 1 21/c 1'
_atom_sites_solution_hydrogens geom
_atom_sites_solution_primary direct
_atom_sites_solution_secondary difmap
_audit_creation_method SHELXL-97
_cell_angle_alpha 90
_cell_angle_beta 116.803(2)
_cell_angle_gamma 90
_cell_formula_units_Z 8
_cell_length_a 13.5056(4)
_cell_length_b 44.6178(14)
_cell_length_c 13.2577(4)
_cell_measurement_reflns_used 6048
_cell_measurement_temperature 90.0(5)
_cell_measurement_theta_max 59.9
_cell_measurement_theta_min 3.8
_cell_volume 7130.6(4)
_computing_cell_refinement 'Bruker SAINT'
_computing_data_collection 'Bruker APEX2'
_computing_data_reduction 'Bruker SAINT'
_computing_molecular_graphics 'ORTEP-3 for Windows (Farrugia, 1997)'
_computing_publication_material 'SHELXL-97 (Sheldrick, 2008)'
_computing_structure_refinement 'SHELXL-97 (Sheldrick, 2008)'
_computing_structure_solution 'SHELXS-97 (Sheldrick, 2008)'
_diffrn_ambient_temperature 90.0(5)
_diffrn_measured_fraction_theta_full 0.992
_diffrn_measured_fraction_theta_max 0.992
_diffrn_measurement_device_type 'Bruker Kappa APEX-II DUO'
_diffrn_measurement_method '\f and \w scans'
_diffrn_radiation_monochromator 'QUAZAR multilayer optics'
_diffrn_radiation_source 'I\mS microfocus'
_diffrn_radiation_type CuK\a
_diffrn_radiation_wavelength 1.54178
_diffrn_reflns_av_R_equivalents 0.0522
_diffrn_reflns_av_sigmaI/netI 0.0608
_diffrn_reflns_limit_h_max 15
_diffrn_reflns_limit_h_min -11
_diffrn_reflns_limit_k_max 49
_diffrn_reflns_limit_k_min -49
_diffrn_reflns_limit_l_max 10
_diffrn_reflns_limit_l_min -14
_diffrn_reflns_number 31467
_diffrn_reflns_theta_full 60.13
_diffrn_reflns_theta_max 60.13
_diffrn_reflns_theta_min 3.67
_exptl_absorpt_coefficient_mu 4.320
_exptl_absorpt_correction_T_max 0.752
_exptl_absorpt_correction_T_min 0.590
_exptl_absorpt_correction_type multi-scan
_exptl_absorpt_process_details 'SADABS (Sheldrick, 2004)'
_exptl_crystal_colour red-orange
_exptl_crystal_density_diffrn 1.373
_exptl_crystal_density_method 'not measured'
_exptl_crystal_description lath
_exptl_crystal_F_000 3063
_exptl_crystal_size_max 0.320
_exptl_crystal_size_mid 0.070
_exptl_crystal_size_min 0.005
_platon_squeeze_details
;
The 150 electrons per cell removed by SQUEEZE amount to approximately
3.6 molecules of CH~2~Cl~2~ per cell, or 0.45 per corrole complex molecule.
The solvent is included in the formula, FW, density, etc., but is not in
the model.
;
_refine_diff_density_max 0.829
_refine_diff_density_min -0.306
_refine_diff_density_rms 0.065
_refine_ls_extinction_method none
_refine_ls_goodness_of_fit_ref 1.034
_refine_ls_hydrogen_treatment constr
_refine_ls_matrix_type full
_refine_ls_number_parameters 925
_refine_ls_number_reflns 10535
_refine_ls_number_restraints 0
_refine_ls_restrained_S_all 1.034
_refine_ls_R_factor_all 0.0741
_refine_ls_R_factor_gt 0.0565
_refine_ls_shift/su_max 0.001
_refine_ls_shift/su_mean 0.000
_refine_ls_structure_factor_coef Fsqd
_refine_ls_weighting_details 'calc w=1/[\s^2^(Fo^2^)+(0.0877P)^2^+2.7892P] where P=(Fo^2^+2Fc^2^)/3'
_refine_ls_weighting_scheme calc
_refine_ls_wR_factor_gt 0.1439
_refine_ls_wR_factor_ref 0.1528
_reflns_number_gt 8121
_reflns_number_total 10535
_reflns_threshold_expression I>2\s(I)
_cod_data_source_file ic5003572_si_002.cif
_cod_data_source_block SN04-11(2)
_cod_depositor_comments
;
The following automatic conversions were performed:

'_symmetry_cell_setting' value 'Monoclinic' changed to 'monoclinic'
according to
/usr/data/users/saulius/automatic-downloads/rss-feeds/ACS/lib/dictionaries/cif_core.dic
dictionary named 'cif_core.dic' version 2.4.2 from 2011-04-26.

Automatic conversion script
Id: cif_fix_values 2281 2013-09-26 08:29:07Z andrius 

 Adding full bibliography for 4338050.cif.
;
_cod_original_sg_symbol_Hall '-P 2ybc '
_cod_original_sg_symbol_H-M 'P 21/c  '
_cod_original_formula_sum 'C46.45 H34.90 Cl0.90 Fe N4'
_cod_database_code 4338050

loop_
_symmetry_equiv_pos_as_xyz
'x, y, z'
'-x, y+1/2, -z+1/2'
'-x, -y, -z'
'x, -y-1/2, z-1/2'

loop_
_atom_site_label
_atom_site_type_symbol
_atom_site_fract_x
_atom_site_fract_y
_atom_site_fract_z
_atom_site_U_iso_or_equiv
_atom_site_adp_type
_atom_site_occupancy
_atom_site_symmetry_multiplicity
_atom_site_calc_flag
_atom_site_refinement_flags
Fe1 Fe 0.23572(5) 0.643605(14) 0.76324(5) 0.02414(16) Uani 1 1 d .
N1 N 0.3803(2) 0.65594(7) 0.8043(2) 0.0257(7) Uani 1 1 d .
N2 N 0.2892(2) 0.60790(7) 0.8467(2) 0.0251(7) Uani 1 1 d .
N3 N 0.0895(3) 0.62896(7) 0.6819(2) 0.0263(7) Uani 1 1 d .
N4 N 0.2047(2) 0.67432(7) 0.6576(2) 0.0255(7) Uani 1 1 d .
C1 C 0.3930(3) 0.68223(9) 0.7577(3) 0.0267(9) Uani 1 1 d .
C2 C 0.5074(3) 0.68994(9) 0.8098(3) 0.0288(9) Uani 1 1 d .
H2 H 0.5403 0.7069 0.7936 0.035 Uiso 1 1 calc R
C3 C 0.5608(3) 0.66804(9) 0.8878(3) 0.0273(9) Uani 1 1 d .
H3 H 0.6384 0.6672 0.9356 0.033 Uiso 1 1 calc R
C4 C 0.4810(3) 0.64671(9) 0.8857(3) 0.0252(9) Uani 1 1 d .
C5 C 0.4905(3) 0.62058(9) 0.9484(3) 0.0256(8) Uani 1 1 d .
C6 C 0.3978(3) 0.60296(9) 0.9314(3) 0.0250(8) Uani 1 1 d .
C7 C 0.3960(3) 0.57763(9) 0.9957(3) 0.0310(9) Uani 1 1 d .
H7 H 0.4581 0.5697 1.0593 0.037 Uiso 1 1 calc R
C8 C 0.2910(3) 0.56675(9) 0.9510(3) 0.0317(9) Uani 1 1 d .
H8 H 0.2666 0.5499 0.9774 0.038 Uiso 1 1 calc R
C9 C 0.2239(3) 0.58523(9) 0.8571(3) 0.0291(9) Uani 1 1 d .
C10 C 0.1103(3) 0.58144(9) 0.7853(3) 0.0287(9) Uani 1 1 d .
C11 C 0.0490(3) 0.60189(9) 0.6993(3) 0.0278(9) Uani 1 1 d .
C12 C -0.0643(3) 0.59888(9) 0.6164(3) 0.0303(9) Uani 1 1 d .
H12 H -0.1113 0.5822 0.6078 0.036 Uiso 1 1 calc R
C13 C -0.0921(3) 0.62411(9) 0.5525(3) 0.0289(9) Uani 1 1 d .
H13 H -0.1627 0.6283 0.4915 0.035 Uiso 1 1 calc R
C14 C 0.0024(3) 0.64342(9) 0.5921(3) 0.0269(9) Uani 1 1 d .
C15 C 0.0071(3) 0.67159(9) 0.5467(3) 0.0263(9) Uani 1 1 d .
C16 C 0.1077(3) 0.68692(9) 0.5801(3) 0.0282(9) Uani 1 1 d .
C17 C 0.1344(3) 0.71518(9) 0.5476(3) 0.0291(9) Uani 1 1 d .
H17 H 0.0832 0.7290 0.4955 0.035 Uiso 1 1 calc R
C18 C 0.2487(3) 0.71884(9) 0.6060(3) 0.0279(9) Uani 1 1 d .
H18 H 0.2902 0.7354 0.6006 0.033 Uiso 1 1 calc R
C19 C 0.2910(3) 0.69331(9) 0.6746(3) 0.0265(9) Uani 1 1 d .
C20 C 0.6007(3) 0.61145(9) 1.0390(3) 0.0270(9) Uani 1 1 d .
C21 C 0.6673(3) 0.63151(10) 1.1228(3) 0.0301(9) Uani 1 1 d .
H21 H 0.6431 0.6516 1.1207 0.036 Uiso 1 1 calc R
C22 C 0.7678(3) 0.62257(10) 1.2090(3) 0.0314(9) Uani 1 1 d .
H22 H 0.8120 0.6367 1.2648 0.038 Uiso 1 1 calc R
C23 C 0.8056(3) 0.59337(10) 1.2155(3) 0.0307(9) Uani 1 1 d .
C24 C 0.7401(3) 0.57371(10) 1.1317(3) 0.0316(9) Uani 1 1 d .
H24 H 0.7644 0.5536 1.1341 0.038 Uiso 1 1 calc R
C25 C 0.6398(3) 0.58245(9) 1.0442(3) 0.0293(9) Uani 1 1 d .
H25 H 0.5972 0.5684 0.9871 0.035 Uiso 1 1 calc R
C26 C 0.9161(3) 0.58421(11) 1.3107(3) 0.0412(11) Uani 1 1 d .
H26A H 0.9748 0.5970 1.3103 0.062 Uiso 1 1 calc R
H26B H 0.9314 0.5633 1.3006 0.062 Uiso 1 1 calc R
H26C H 0.9135 0.5864 1.3831 0.062 Uiso 1 1 calc R
C27 C 0.0538(3) 0.55441(9) 0.8007(3) 0.0342(9) Uani 1 1 d .
C28 C -0.0419(4) 0.55675(11) 0.8186(4) 0.0470(12) Uani 1 1 d .
H28 H -0.0719 0.5759 0.8201 0.056 Uiso 1 1 calc R
C29 C -0.0918(4) 0.53107(11) 0.8341(4) 0.0520(13) Uani 1 1 d .
H29 H -0.1564 0.5330 0.8448 0.062 Uiso 1 1 calc R
C30 C -0.0507(4) 0.50337(11) 0.8342(4) 0.0503(12) Uani 1 1 d .
C31 C 0.0402(4) 0.50084(11) 0.8199(5) 0.0568(13) Uani 1 1 d .
H31 H 0.0703 0.4815 0.8212 0.068 Uiso 1 1 calc R
C32 C 0.0930(4) 0.52617(11) 0.8027(4) 0.0513(12) Uani 1 1 d .
H32 H 0.1576 0.5235 0.7923 0.062 Uiso 1 1 calc R
C33 C -0.1072(5) 0.47543(12) 0.8517(5) 0.0704(17) Uani 1 1 d .
H33A H -0.0606 0.4578 0.8605 0.106 Uiso 1 1 calc R
H33B H -0.1795 0.4726 0.7860 0.106 Uiso 1 1 calc R
H33C H -0.1176 0.4780 0.9197 0.106 Uiso 1 1 calc R
C34 C -0.0978(3) 0.68433(9) 0.4581(3) 0.0270(9) Uani 1 1 d .
C35 C -0.1944(3) 0.68488(9) 0.4728(3) 0.0304(9) Uani 1 1 d .
H35 H -0.1907 0.6786 0.5429 0.036 Uiso 1 1 calc R
C36 C -0.2946(3) 0.69425(9) 0.3876(3) 0.0320(9) Uani 1 1 d .
H36 H -0.3587 0.6941 0.3999 0.038 Uiso 1 1 calc R
C37 C -0.3033(3) 0.70389(9) 0.2841(3) 0.0307(9) Uani 1 1 d .
C38 C -0.2065(3) 0.70394(9) 0.2704(3) 0.0307(9) Uani 1 1 d .
H38 H -0.2098 0.7107 0.2010 0.037 Uiso 1 1 calc R
C39 C -0.1068(3) 0.69448(9) 0.3548(3) 0.0280(9) Uani 1 1 d .
H39 H -0.0427 0.6948 0.3426 0.034 Uiso 1 1 calc R
C40 C -0.4134(3) 0.71356(11) 0.1911(3) 0.0402(11) Uani 1 1 d .
H40A H -0.4733 0.7058 0.2061 0.060 Uiso 1 1 calc R
H40B H -0.4215 0.7057 0.1188 0.060 Uiso 1 1 calc R
H40C H -0.4169 0.7355 0.1879 0.060 Uiso 1 1 calc R
C41 C 0.2185(3) 0.66916(9) 0.8771(3) 0.0270(9) Uani 1 1 d .
C42 C 0.2991(3) 0.66888(9) 0.9895(3) 0.0281(9) Uani 1 1 d .
H42 H 0.3636 0.6569 1.0116 0.034 Uiso 1 1 calc R
C43 C 0.2849(3) 0.68608(9) 1.0689(3) 0.0313(9) Uani 1 1 d .
H43 H 0.3392 0.6856 1.1457 0.038 Uiso 1 1 calc R
C44 C 0.1912(3) 0.70400(9) 1.0361(3) 0.0305(9) Uani 1 1 d .
H44 H 0.1812 0.7158 1.0905 0.037 Uiso 1 1 calc R
C45 C 0.1127(3) 0.70463(9) 0.9241(3) 0.0289(9) Uani 1 1 d .
H45 H 0.0492 0.7171 0.9017 0.035 Uiso 1 1 calc R
C46 C 0.1256(3) 0.68731(9) 0.8446(3) 0.0289(9) Uani 1 1 d .
H46 H 0.0711 0.6878 0.7679 0.035 Uiso 1 1 calc R
Fe2 Fe 0.48517(5) 0.654075(14) 0.56418(5) 0.02521(17) Uani 1 1 d .
N5 N 0.4409(3) 0.69190(8) 0.4980(2) 0.0280(7) Uani 1 1 d .
N6 N 0.3347(3) 0.64286(7) 0.5027(2) 0.0279(7) Uani 1 1 d .
N7 N 0.5358(3) 0.62281(7) 0.6719(2) 0.0272(7) Uani 1 1 d .
N8 N 0.6194(3) 0.67398(7) 0.6432(2) 0.0272(7) Uani 1 1 d .
C47 C 0.5242(3) 0.71280(9) 0.5236(3) 0.0287(9) Uani 1 1 d .
C48 C 0.4809(3) 0.73716(9) 0.4484(3) 0.0321(9) Uani 1 1 d .
H48 H 0.5203 0.7546 0.4463 0.039 Uiso 1 1 calc R
C49 C 0.3713(3) 0.73102(9) 0.3789(3) 0.0301(9) Uani 1 1 d .
H49 H 0.3214 0.7435 0.3197 0.036 Uiso 1 1 calc R
C50 C 0.3455(3) 0.70266(9) 0.4112(3) 0.0251(8) Uani 1 1 d .
C51 C 0.2460(3) 0.68614(9) 0.3740(3) 0.0257(8) Uani 1 1 d .
C52 C 0.2430(3) 0.65847(9) 0.4234(3) 0.0266(9) Uani 1 1 d .
C53 C 0.1461(3) 0.64173(9) 0.4044(3) 0.0319(9) Uani 1 1 d .
H53 H 0.0719 0.6474 0.3557 0.038 Uiso 1 1 calc R
C54 C 0.1777(3) 0.61642(10) 0.4674(3) 0.0336(10) Uani 1 1 d .
H54 H 0.1300 0.6015 0.4723 0.040 Uiso 1 1 calc R
C55 C 0.2960(3) 0.61638(9) 0.5253(3) 0.0302(9) Uani 1 1 d .
C56 C 0.3633(3) 0.59322(9) 0.5940(3) 0.0287(9) Uani 1 1 d .
C57 C 0.4777(3) 0.59608(9) 0.6620(3) 0.0290(9) Uani 1 1 d .
C58 C 0.5528(3) 0.57405(9) 0.7289(3) 0.0317(9) Uani 1 1 d .
H58 H 0.5351 0.5538 0.7356 0.038 Uiso 1 1 calc R
C59 C 0.6549(3) 0.58655(9) 0.7822(3) 0.0319(9) Uani 1 1 d .
H59 H 0.7209 0.5766 0.8329 0.038 Uiso 1 1 calc R
C60 C 0.6460(3) 0.61722(9) 0.7489(3) 0.0278(9) Uani 1 1 d .
C61 C 0.7340(3) 0.63783(9) 0.7834(3) 0.0270(9) Uani 1 1 d .
C62 C 0.7189(3) 0.66636(9) 0.7331(3) 0.0278(9) Uani 1 1 d .
C63 C 0.7897(3) 0.69178(9) 0.7579(3) 0.0312(9) Uani 1 1 d .
H63 H 0.8637 0.6931 0.8160 0.037 Uiso 1 1 calc R
C64 C 0.7319(3) 0.71421(10) 0.6828(3) 0.0321(9) Uani 1 1 d .
H64 H 0.7589 0.7337 0.6796 0.038 Uiso 1 1 calc R
C65 C 0.6251(3) 0.70292(9) 0.6114(3) 0.0281(9) Uani 1 1 d .
C66 C 0.1426(3) 0.69832(9) 0.2821(3) 0.0281(9) Uani 1 1 d .
C67 C 0.0720(3) 0.68027(10) 0.1930(3) 0.0300(9) Uani 1 1 d .
H67 H 0.0909 0.6598 0.1915 0.036 Uiso 1 1 calc R
C68 C -0.0250(3) 0.69126(9) 0.1066(3) 0.0290(9) Uani 1 1 d .
H68 H -0.0716 0.6781 0.0479 0.035 Uiso 1 1 calc R
C69 C -0.0555(3) 0.72100(10) 0.1040(3) 0.0301(9) Uani 1 1 d .
C70 C 0.0151(3) 0.73936(9) 0.1931(3) 0.0290(9) Uani 1 1 d .
H70 H -0.0036 0.7599 0.1937 0.035 Uiso 1 1 calc R
C71 C 0.1115(3) 0.72841(9) 0.2804(3) 0.0288(9) Uani 1 1 d .
H71 H 0.1572 0.7414 0.3400 0.035 Uiso 1 1 calc R
C72 C -0.1592(3) 0.73334(10) 0.0092(3) 0.0350(10) Uani 1 1 d .
H72A H -0.1403 0.7438 -0.0448 0.052 Uiso 1 1 calc R
H72B H -0.1946 0.7474 0.0398 0.052 Uiso 1 1 calc R
H72C H -0.2105 0.7169 -0.0291 0.052 Uiso 1 1 calc R
C73 C 0.3105(3) 0.56368(9) 0.5890(3) 0.0307(9) Uani 1 1 d .
C74 C 0.2449(4) 0.55073(11) 0.4862(4) 0.0522(13) Uani 1 1 d .
H74 H 0.2322 0.5609 0.4186 0.063 Uiso 1 1 calc R
C75 C 0.1959(5) 0.52233(13) 0.4801(5) 0.0684(16) Uani 1 1 d .
H75 H 0.1512 0.5137 0.4082 0.082 Uiso 1 1 calc R
C76 C 0.2113(5) 0.50730(12) 0.5739(5) 0.0592(14) Uani 1 1 d .
C77 C 0.2766(5) 0.51997(12) 0.6770(5) 0.0646(16) Uani 1 1 d .
H77 H 0.2894 0.5093 0.7439 0.078 Uiso 1 1 calc R
C78 C 0.3247(4) 0.54826(12) 0.6860(4) 0.0533(13) Uani 1 1 d .
H78 H 0.3671 0.5570 0.7583 0.064 Uiso 1 1 calc R
C79 C 0.1591(6) 0.47692(13) 0.5639(7) 0.092(2) Uani 1 1 d .
H79A H 0.0928 0.4788 0.5756 0.138 Uiso 1 1 calc R
H79B H 0.2123 0.4634 0.6211 0.138 Uiso 1 1 calc R
H79C H 0.1384 0.4687 0.4884 0.138 Uiso 1 1 calc R
C80 C 0.8439(3) 0.62973(9) 0.8752(3) 0.0260(8) Uani 1 1 d .
C81 C 0.9403(3) 0.63487(9) 0.8638(3) 0.0294(9) Uani 1 1 d .
H81 H 0.9354 0.6439 0.7968 0.035 Uiso 1 1 calc R
C82 C 1.0433(3) 0.62692(9) 0.9496(3) 0.0292(9) Uani 1 1 d .
H82 H 1.1078 0.6310 0.9405 0.035 Uiso 1 1 calc R
C83 C 1.0547(3) 0.61322(9) 1.0482(3) 0.0297(9) Uani 1 1 d .
C84 C 0.9576(3) 0.60871(9) 1.0591(3) 0.0281(9) Uani 1 1 d .
H84 H 0.9625 0.5997 1.1262 0.034 Uiso 1 1 calc R
C85 C 0.8550(3) 0.61693(9) 0.9757(3) 0.0301(9) Uani 1 1 d .
H85 H 0.7909 0.6138 0.9867 0.036 Uiso 1 1 calc R
C86 C 1.1668(3) 0.60432(10) 1.1391(3) 0.0340(9) Uani 1 1 d .
H86A H 1.1608 0.5990 1.2079 0.051 Uiso 1 1 calc R
H86B H 1.2185 0.6211 1.1551 0.051 Uiso 1 1 calc R
H86C H 1.1943 0.5870 1.1136 0.051 Uiso 1 1 calc R
C87 C 0.5206(3) 0.63364(9) 0.4515(3) 0.0280(9) Uani 1 1 d .
C88 C 0.4474(3) 0.63598(10) 0.3378(3) 0.0361(10) Uani 1 1 d .
H88 H 0.3823 0.6479 0.3136 0.043 Uiso 1 1 calc R
C89 C 0.4705(4) 0.62073(11) 0.2600(3) 0.0389(11) Uani 1 1 d .
H89 H 0.4208 0.6224 0.1819 0.047 Uiso 1 1 calc R
C90 C 0.5634(3) 0.60325(10) 0.2932(3) 0.0362(10) Uani 1 1 d .
H90 H 0.5776 0.5927 0.2388 0.043 Uiso 1 1 calc R
C91 C 0.6358(3) 0.60116(10) 0.4062(3) 0.0372(10) Uani 1 1 d .
H91 H 0.7006 0.5892 0.4296 0.045 Uiso 1 1 calc R
C92 C 0.6159(3) 0.61621(10) 0.4865(3) 0.0325(9) Uani 1 1 d .
H92 H 0.6666 0.6147 0.5645 0.039 Uiso 1 1 calc R

loop_
_atom_site_aniso_label
_atom_site_aniso_U_11
_atom_site_aniso_U_22
_atom_site_aniso_U_33
_atom_site_aniso_U_23
_atom_site_aniso_U_13
_atom_site_aniso_U_12
Fe1 0.0238(3) 0.0269(4) 0.0217(3) -0.0010(2) 0.0103(3) -0.0004(3)
N1 0.0273(18) 0.0297(19) 0.0228(15) 0.0000(13) 0.0137(14) 0.0000(14)
N2 0.0254(17) 0.0264(19) 0.0238(15) -0.0020(13) 0.0114(14) -0.0012(14)
N3 0.0270(18) 0.0282(19) 0.0234(15) -0.0027(14) 0.0112(14) -0.0009(14)
N4 0.0258(17) 0.0287(19) 0.0219(15) 0.0001(13) 0.0107(14) -0.0014(14)
C1 0.031(2) 0.029(2) 0.0238(19) -0.0012(16) 0.0149(17) 0.0008(17)
C2 0.029(2) 0.031(2) 0.029(2) -0.0057(17) 0.0158(17) -0.0032(18)
C3 0.021(2) 0.034(2) 0.0259(19) -0.0061(17) 0.0099(16) -0.0033(17)
C4 0.020(2) 0.035(2) 0.0207(18) -0.0077(16) 0.0096(16) -0.0006(17)
C5 0.025(2) 0.032(2) 0.0189(17) -0.0040(16) 0.0082(16) 0.0020(17)
C6 0.026(2) 0.024(2) 0.0247(18) -0.0003(16) 0.0111(16) 0.0009(16)
C7 0.027(2) 0.036(3) 0.0246(19) 0.0009(17) 0.0067(17) 0.0028(18)
C8 0.031(2) 0.032(2) 0.031(2) 0.0030(18) 0.0126(18) -0.0005(19)
C9 0.030(2) 0.029(2) 0.0267(19) -0.0028(17) 0.0113(17) -0.0011(18)
C10 0.029(2) 0.028(2) 0.029(2) -0.0032(17) 0.0131(18) -0.0018(17)
C11 0.026(2) 0.032(2) 0.0253(19) -0.0042(17) 0.0115(17) -0.0026(17)
C12 0.028(2) 0.032(2) 0.029(2) -0.0023(17) 0.0106(17) -0.0047(18)
C13 0.024(2) 0.037(3) 0.0249(19) -0.0052(18) 0.0098(16) -0.0024(18)
C14 0.027(2) 0.030(2) 0.0223(18) -0.0038(16) 0.0107(16) 0.0000(17)
C15 0.028(2) 0.034(2) 0.0203(18) -0.0024(16) 0.0137(16) 0.0008(17)
C16 0.031(2) 0.035(2) 0.0204(18) -0.0024(16) 0.0126(17) 0.0015(18)
C17 0.032(2) 0.036(2) 0.0209(18) -0.0009(17) 0.0128(17) 0.0026(18)
C18 0.031(2) 0.031(2) 0.0256(19) -0.0020(16) 0.0158(17) 0.0002(18)
C19 0.027(2) 0.031(2) 0.0227(18) -0.0068(16) 0.0128(17) -0.0025(17)
C20 0.025(2) 0.031(2) 0.0262(19) 0.0002(17) 0.0130(17) -0.0001(17)
C21 0.032(2) 0.034(2) 0.026(2) -0.0022(17) 0.0143(18) -0.0025(18)
C22 0.034(2) 0.036(3) 0.0232(19) -0.0053(17) 0.0116(18) -0.0073(19)
C23 0.022(2) 0.041(3) 0.0254(19) 0.0030(18) 0.0070(17) 0.0001(18)
C24 0.032(2) 0.033(2) 0.032(2) 0.0053(18) 0.0163(19) 0.0065(18)
C25 0.026(2) 0.032(2) 0.030(2) -0.0027(17) 0.0119(17) -0.0031(18)
C26 0.030(2) 0.058(3) 0.030(2) 0.005(2) 0.0090(19) 0.001(2)
C27 0.029(2) 0.027(2) 0.039(2) 0.0006(18) 0.0085(19) -0.0026(18)
C28 0.054(3) 0.036(3) 0.059(3) -0.001(2) 0.032(3) -0.004(2)
C29 0.053(3) 0.041(3) 0.071(3) -0.004(2) 0.036(3) -0.012(2)
C30 0.040(3) 0.040(3) 0.065(3) 0.013(2) 0.018(2) -0.006(2)
C31 0.060(3) 0.029(3) 0.074(3) -0.004(2) 0.024(3) 0.004(2)
C32 0.043(3) 0.041(3) 0.072(3) -0.006(3) 0.028(3) -0.003(2)
C33 0.067(4) 0.037(3) 0.096(4) 0.008(3) 0.027(3) -0.011(3)
C34 0.028(2) 0.028(2) 0.0244(18) -0.0017(16) 0.0113(17) 0.0035(17)
C35 0.032(2) 0.034(2) 0.0254(19) -0.0004(17) 0.0131(18) -0.0031(18)
C36 0.024(2) 0.039(3) 0.031(2) -0.0014(18) 0.0113(18) -0.0013(18)
C37 0.023(2) 0.032(2) 0.029(2) -0.0012(17) 0.0050(17) -0.0020(17)
C38 0.036(2) 0.032(2) 0.0241(19) -0.0013(17) 0.0131(18) -0.0023(18)
C39 0.025(2) 0.029(2) 0.028(2) -0.0018(17) 0.0101(17) 0.0003(17)
C40 0.027(2) 0.045(3) 0.041(2) 0.009(2) 0.0081(19) 0.004(2)
C41 0.030(2) 0.028(2) 0.028(2) -0.0014(16) 0.0176(17) -0.0041(18)
C42 0.024(2) 0.036(2) 0.0251(19) -0.0018(17) 0.0115(17) -0.0024(17)
C43 0.028(2) 0.038(3) 0.028(2) -0.0031(18) 0.0121(17) -0.0080(19)
C44 0.036(2) 0.031(2) 0.030(2) -0.0030(17) 0.0188(18) -0.0044(18)
C45 0.032(2) 0.027(2) 0.031(2) -0.0014(17) 0.0171(18) 0.0010(17)
C46 0.028(2) 0.032(2) 0.0274(19) 0.0032(17) 0.0135(17) -0.0033(18)
Fe2 0.0242(3) 0.0285(4) 0.0224(3) -0.0013(2) 0.0100(3) -0.0009(3)
N5 0.0280(18) 0.036(2) 0.0202(15) 0.0004(14) 0.0110(14) -0.0006(15)
N6 0.0277(18) 0.031(2) 0.0258(16) -0.0018(14) 0.0124(14) -0.0019(15)
N7 0.0248(17) 0.032(2) 0.0249(16) -0.0006(14) 0.0108(14) -0.0013(15)
N8 0.0274(18) 0.031(2) 0.0219(16) 0.0015(14) 0.0103(14) 0.0000(15)
C47 0.030(2) 0.033(2) 0.0253(19) -0.0035(17) 0.0139(17) -0.0058(18)
C48 0.038(2) 0.032(2) 0.027(2) 0.0017(17) 0.0152(18) -0.0064(19)
C49 0.031(2) 0.034(2) 0.0244(19) 0.0005(17) 0.0121(17) 0.0023(18)
C50 0.030(2) 0.028(2) 0.0201(18) -0.0016(15) 0.0134(17) 0.0019(17)
C51 0.026(2) 0.033(2) 0.0208(18) -0.0029(16) 0.0132(16) 0.0032(17)
C52 0.029(2) 0.026(2) 0.0258(19) -0.0049(16) 0.0132(17) 0.0007(17)
C53 0.025(2) 0.035(3) 0.029(2) 0.0003(18) 0.0071(17) -0.0012(18)
C54 0.032(2) 0.031(3) 0.035(2) 0.0020(18) 0.0125(19) -0.0036(18)
C55 0.033(2) 0.029(2) 0.028(2) -0.0020(17) 0.0134(18) -0.0010(18)
C56 0.030(2) 0.031(2) 0.0286(19) -0.0043(17) 0.0159(18) -0.0011(18)
C57 0.030(2) 0.029(2) 0.028(2) -0.0035(17) 0.0131(18) -0.0035(18)
C58 0.034(2) 0.022(2) 0.036(2) 0.0039(17) 0.0142(19) 0.0005(18)
C59 0.030(2) 0.033(3) 0.0260(19) 0.0006(17) 0.0074(17) 0.0024(19)
C60 0.027(2) 0.033(2) 0.0219(18) -0.0014(16) 0.0101(17) 0.0023(17)
C61 0.029(2) 0.031(2) 0.0235(18) -0.0060(16) 0.0139(17) -0.0052(17)
C62 0.024(2) 0.039(3) 0.0206(18) -0.0035(17) 0.0102(16) -0.0012(18)
C63 0.032(2) 0.035(3) 0.028(2) -0.0031(18) 0.0146(18) -0.0051(19)
C64 0.034(2) 0.037(3) 0.030(2) -0.0016(18) 0.0175(18) -0.0039(19)
C65 0.034(2) 0.031(2) 0.0214(18) -0.0045(16) 0.0143(17) -0.0047(18)
C66 0.031(2) 0.034(2) 0.0245(19) -0.0007(17) 0.0173(17) -0.0009(18)
C67 0.029(2) 0.033(2) 0.028(2) -0.0023(17) 0.0130(18) 0.0008(18)
C68 0.030(2) 0.035(3) 0.0218(18) -0.0011(17) 0.0110(17) 0.0013(18)
C69 0.030(2) 0.039(3) 0.0229(19) 0.0026(17) 0.0134(17) 0.0003(19)
C70 0.036(2) 0.026(2) 0.0270(19) -0.0003(16) 0.0154(18) 0.0009(18)
C71 0.035(2) 0.031(2) 0.0222(18) -0.0007(16) 0.0147(18) -0.0017(18)
C72 0.035(2) 0.036(3) 0.030(2) 0.0003(18) 0.0110(18) 0.0068(19)
C73 0.029(2) 0.027(2) 0.035(2) -0.0002(18) 0.0130(18) -0.0035(18)
C74 0.055(3) 0.045(3) 0.056(3) -0.003(2) 0.024(3) -0.009(2)
C75 0.066(4) 0.054(4) 0.079(4) -0.021(3) 0.027(3) -0.016(3)
C76 0.060(3) 0.041(3) 0.083(4) -0.011(3) 0.038(3) -0.016(3)
C77 0.081(4) 0.045(3) 0.094(4) 0.001(3) 0.063(4) -0.008(3)
C78 0.064(3) 0.050(3) 0.059(3) -0.003(2) 0.040(3) -0.001(3)
C79 0.097(5) 0.041(4) 0.157(7) -0.014(4) 0.075(5) -0.022(3)
C80 0.025(2) 0.028(2) 0.0229(18) -0.0052(16) 0.0088(16) -0.0028(17)
C81 0.034(2) 0.030(2) 0.0251(19) -0.0034(16) 0.0148(18) -0.0035(18)
C82 0.026(2) 0.034(2) 0.031(2) -0.0046(17) 0.0156(18) -0.0048(18)
C83 0.032(2) 0.027(2) 0.0272(19) -0.0060(17) 0.0106(17) -0.0026(18)
C84 0.028(2) 0.029(2) 0.0263(19) -0.0006(16) 0.0109(17) -0.0005(17)
C85 0.026(2) 0.035(2) 0.032(2) -0.0038(17) 0.0160(18) -0.0003(18)
C86 0.033(2) 0.031(2) 0.038(2) -0.0014(18) 0.0170(19) -0.0005(19)
C87 0.030(2) 0.030(2) 0.0268(19) -0.0035(16) 0.0154(17) 0.0004(17)
C88 0.029(2) 0.046(3) 0.030(2) -0.0011(19) 0.0104(18) 0.005(2)
C89 0.038(2) 0.053(3) 0.025(2) -0.0021(19) 0.0136(19) 0.002(2)
C90 0.032(2) 0.048(3) 0.032(2) -0.0070(19) 0.0180(19) -0.002(2)
C91 0.029(2) 0.045(3) 0.038(2) -0.003(2) 0.0147(19) 0.007(2)
C92 0.026(2) 0.039(3) 0.029(2) -0.0031(18) 0.0095(17) 0.0020(18)

loop_
_atom_type_symbol
_atom_type_description
_atom_type_scat_dispersion_real
_atom_type_scat_dispersion_imag
_atom_type_scat_source
C C 0.0181 0.0091 'International Tables Vol C Tables 4.2.6.8 and 6.1.1.4'
H H 0.0000 0.0000 'International Tables Vol C Tables 4.2.6.8 and 6.1.1.4'
N N 0.0311 0.0180 'International Tables Vol C Tables 4.2.6.8 and 6.1.1.4'
Cl Cl 0.3639 0.7018 'International Tables Vol C Tables 4.2.6.8 and 6.1.1.4'
Fe Fe -1.1336 3.1974 'International Tables Vol C Tables 4.2.6.8 and 6.1.1.4'

loop_
_geom_angle_atom_site_label_1
_geom_angle_atom_site_label_2
_geom_angle_atom_site_label_3
_geom_angle
N1 Fe1 N4 81.54(13)
N1 Fe1 N2 90.25(13)
N4 Fe1 N2 162.99(13)
N1 Fe1 N3 163.67(12)
N4 Fe1 N3 90.16(13)
N2 Fe1 N3 93.90(14)
N1 Fe1 C41 94.29(14)
N4 Fe1 C41 94.88(15)
N2 Fe1 C41 100.60(14)
N3 Fe1 C41 100.45(14)
C4 N1 C1 109.4(3)
C4 N1 Fe1 133.1(3)
C1 N1 Fe1 116.7(3)
C9 N2 C6 106.7(3)
C9 N2 Fe1 125.5(3)
C6 N2 Fe1 125.9(3)
C11 N3 C14 107.5(3)
C11 N3 Fe1 126.5(3)
C14 N3 Fe1 126.0(3)
C16 N4 C19 108.8(3)
C16 N4 Fe1 132.8(3)
C19 N4 Fe1 116.3(2)
N1 C1 C19 112.0(3)
N1 C1 C2 108.5(3)
C19 C1 C2 139.4(4)
C3 C2 C1 106.3(3)
C3 C2 H2 126.8
C1 C2 H2 126.8
C2 C3 C4 109.0(3)
C2 C3 H3 125.5
C4 C3 H3 125.5
N1 C4 C5 120.7(3)
N1 C4 C3 106.8(3)
C5 C4 C3 132.5(4)
C4 C5 C6 122.2(3)
C4 C5 C20 119.7(3)
C6 C5 C20 118.1(3)
N2 C6 C5 124.9(3)
N2 C6 C7 108.1(3)
C5 C6 C7 127.0(3)
C8 C7 C6 108.6(3)
C8 C7 H7 125.7
C6 C7 H7 125.7
C7 C8 C9 107.6(4)
C7 C8 H8 126.2
C9 C8 H8 126.2
N2 C9 C10 124.7(4)
N2 C9 C8 109.0(3)
C10 C9 C8 126.3(4)
C11 C10 C9 122.5(4)
C11 C10 C27 119.1(3)
C9 C10 C27 118.4(4)
N3 C11 C10 124.7(3)
N3 C11 C12 108.6(3)
C10 C11 C12 126.7(4)
C13 C12 C11 107.5(4)
C13 C12 H12 126.3
C11 C12 H12 126.3
C12 C13 C14 108.8(3)
C12 C13 H13 125.6
C14 C13 H13 125.6
N3 C14 C15 126.4(3)
N3 C14 C13 107.7(3)
C15 C14 C13 126.0(4)
C16 C15 C14 121.7(4)
C16 C15 C34 120.3(4)
C14 C15 C34 117.9(3)
N4 C16 C15 119.9(4)
N4 C16 C17 107.6(3)
C15 C16 C17 132.4(4)
C18 C17 C16 107.7(4)
C18 C17 H17 126.2
C16 C17 H17 126.2
C17 C18 C19 106.9(4)
C17 C18 H18 126.6
C19 C18 H18 126.6
N4 C19 C18 109.0(3)
N4 C19 C1 111.7(3)
C18 C19 C1 139.3(4)
C25 C20 C21 117.7(4)
C25 C20 C5 121.0(4)
C21 C20 C5 121.2(4)
C22 C21 C20 120.9(4)
C22 C21 H21 119.5
C20 C21 H21 119.5
C21 C22 C23 121.3(4)
C21 C22 H22 119.3
C23 C22 H22 119.3
C24 C23 C22 117.6(4)
C24 C23 C26 122.3(4)
C22 C23 C26 120.2(4)
C23 C24 C25 121.8(4)
C23 C24 H24 119.1
C25 C24 H24 119.1
C24 C25 C20 120.7(4)
C24 C25 H25 119.6
C20 C25 H25 119.6
C23 C26 H26A 109.5
C23 C26 H26B 109.5
H26A C26 H26B 109.5
C23 C26 H26C 109.5
H26A C26 H26C 109.5
H26B C26 H26C 109.5
C32 C27 C28 116.1(4)
C32 C27 C10 122.2(4)
C28 C27 C10 121.7(4)
C29 C28 C27 120.1(5)
C29 C28 H28 119.9
C27 C28 H28 119.9
C30 C29 C28 121.8(5)
C30 C29 H29 119.1
C28 C29 H29 119.1
C31 C30 C29 118.8(5)
C31 C30 C33 120.5(5)
C29 C30 C33 120.7(5)
C30 C31 C32 121.5(5)
C30 C31 H31 119.2
C32 C31 H31 119.2
C27 C32 C31 121.6(5)
C27 C32 H32 119.2
C31 C32 H32 119.2
C30 C33 H33A 109.5
C30 C33 H33B 109.5
H33A C33 H33B 109.5
C30 C33 H33C 109.5
H33A C33 H33C 109.5
H33B C33 H33C 109.5
C39 C34 C35 117.1(3)
C39 C34 C15 122.0(3)
C35 C34 C15 120.8(3)
C36 C35 C34 121.5(4)
C36 C35 H35 119.2
C34 C35 H35 119.2
C35 C36 C37 121.1(4)
C35 C36 H36 119.5
C37 C36 H36 119.5
C36 C37 C38 117.4(4)
C36 C37 C40 120.7(4)
C38 C37 C40 121.9(4)
C39 C38 C37 121.6(4)
C39 C38 H38 119.2
C37 C38 H38 119.2
C38 C39 C34 121.3(4)
C38 C39 H39 119.3
C34 C39 H39 119.3
C37 C40 H40A 109.5
C37 C40 H40B 109.5
H40A C40 H40B 109.5
C37 C40 H40C 109.5
H40A C40 H40C 109.5
H40B C40 H40C 109.5
C46 C41 C42 119.8(3)
C46 C41 Fe1 119.9(3)
C42 C41 Fe1 120.3(3)
C43 C42 C41 120.0(4)
C43 C42 H42 120.0
C41 C42 H42 120.0
C42 C43 C44 120.0(4)
C42 C43 H43 120.0
C44 C43 H43 120.0
C45 C44 C43 119.8(4)
C45 C44 H44 120.1
C43 C44 H44 120.1
C46 C45 C44 120.6(4)
C46 C45 H45 119.7
C44 C45 H45 119.7
C45 C46 C41 119.9(4)
C45 C46 H46 120.1
C41 C46 H46 120.1
N8 Fe2 N5 81.82(14)
N8 Fe2 N6 163.25(14)
N5 Fe2 N6 89.00(14)
N8 Fe2 N7 89.89(14)
N5 Fe2 N7 161.82(13)
N6 Fe2 N7 94.76(14)
N8 Fe2 C87 97.97(15)
N5 Fe2 C87 101.28(15)
N6 Fe2 C87 97.56(15)
N7 Fe2 C87 95.86(15)
C50 N5 C47 108.9(3)
C50 N5 Fe2 133.6(3)
C47 N5 Fe2 116.2(3)
C55 N6 C52 107.3(3)
C55 N6 Fe2 125.1(3)
C52 N6 Fe2 127.6(3)
C60 N7 C57 106.5(3)
C60 N7 Fe2 126.0(3)
C57 N7 Fe2 124.1(2)
C65 N8 C62 109.3(3)
C65 N8 Fe2 116.8(2)
C62 N8 Fe2 133.8(3)
N5 C47 C65 111.7(3)
N5 C47 C48 108.3(3)
C65 C47 C48 139.9(4)
C49 C48 C47 107.4(4)
C49 C48 H48 126.3
C47 C48 H48 126.3
C48 C49 C50 108.1(3)
C48 C49 H49 125.9
C50 C49 H49 125.9
N5 C50 C51 119.8(3)
N5 C50 C49 107.3(3)
C51 C50 C49 132.9(4)
C52 C51 C50 121.2(3)
C52 C51 C66 119.4(3)
C50 C51 C66 119.4(3)
N6 C52 C51 125.9(3)
N6 C52 C53 107.6(3)
C51 C52 C53 126.4(4)
C54 C53 C52 108.6(4)
C54 C53 H53 125.7
C52 C53 H53 125.7
C53 C54 C55 107.3(4)
C53 C54 H54 126.3
C55 C54 H54 126.3
N6 C55 C56 125.0(4)
N6 C55 C54 109.0(3)
C56 C55 C54 126.1(4)
C57 C56 C55 123.6(4)
C57 C56 C73 118.5(4)
C55 C56 C73 117.8(3)
C56 C57 N7 123.2(4)
C56 C57 C58 128.0(4)
N7 C57 C58 108.8(3)
C59 C58 C57 108.5(4)
C59 C58 H58 125.8
C57 C58 H58 125.8
C58 C59 C60 108.1(4)
C58 C59 H59 126.0
C60 C59 H59 126.0
N7 C60 C61 126.0(4)
N7 C60 C59 108.1(3)
C61 C60 C59 125.9(4)
C60 C61 C62 121.1(4)
C60 C61 C80 119.7(4)
C62 C61 C80 119.2(3)
N8 C62 C61 120.6(4)
N8 C62 C63 107.1(3)
C61 C62 C63 132.2(4)
C64 C63 C62 108.0(4)
C64 C63 H63 126.0
C62 C63 H63 126.0
C63 C64 C65 107.4(4)
C63 C64 H64 126.3
C65 C64 H64 126.3
N8 C65 C47 112.5(3)
N8 C65 C64 108.1(3)
C47 C65 C64 139.3(4)
C67 C66 C71 117.0(4)
C67 C66 C51 121.1(4)
C71 C66 C51 121.9(3)
C68 C67 C66 121.9(4)
C68 C67 H67 119.1
C66 C67 H67 119.1
C67 C68 C69 121.3(4)
C67 C68 H68 119.3
C69 C68 H68 119.3
C68 C69 C70 117.2(4)
C68 C69 C72 121.8(4)
C70 C69 C72 121.0(4)
C71 C70 C69 121.7(4)
C71 C70 H70 119.2
C69 C70 H70 119.2
C70 C71 C66 120.9(4)
C70 C71 H71 119.5
C66 C71 H71 119.5
C69 C72 H72A 109.5
C69 C72 H72B 109.5
H72A C72 H72B 109.5
C69 C72 H72C 109.5
H72A C72 H72C 109.5
H72B C72 H72C 109.5
C74 C73 C78 117.8(4)
C74 C73 C56 120.0(4)
C78 C73 C56 122.2(4)
C73 C74 C75 120.7(5)
C73 C74 H74 119.7
C75 C74 H74 119.7
C76 C75 C74 121.3(5)
C76 C75 H75 119.3
C74 C75 H75 119.3
C75 C76 C77 118.6(5)
C75 C76 C79 119.8(6)
C77 C76 C79 121.6(6)
C76 C77 C78 121.4(5)
C76 C77 H77 119.3
C78 C77 H77 119.3
C73 C78 C77 120.1(5)
C73 C78 H78 120.0
C77 C78 H78 120.0
C76 C79 H79A 109.5
C76 C79 H79B 109.5
H79A C79 H79B 109.5
C76 C79 H79C 109.5
H79A C79 H79C 109.5
H79B C79 H79C 109.5
C85 C80 C81 117.9(3)
C85 C80 C61 121.5(3)
C81 C80 C61 120.6(3)
C82 C81 C80 120.5(3)
C82 C81 H81 119.7
C80 C81 H81 119.7
C81 C82 C83 122.0(4)
C81 C82 H82 119.0
C83 C82 H82 119.0
C82 C83 C84 116.7(4)
C82 C83 C86 121.0(4)
C84 C83 C86 122.2(3)
C85 C84 C83 122.0(4)
C85 C84 H84 119.0
C83 C84 H84 119.0
C84 C85 C80 120.8(4)
C84 C85 H85 119.6
C80 C85 H85 119.6
C83 C86 H86A 109.5
C83 C86 H86B 109.5
H86A C86 H86B 109.5
C83 C86 H86C 109.5
H86A C86 H86C 109.5
H86B C86 H86C 109.5
C88 C87 C92 120.3(4)
C88 C87 Fe2 119.2(3)
C92 C87 Fe2 120.4(3)
C87 C88 C89 118.9(4)
C87 C88 H88 120.5
C89 C88 H88 120.5
C90 C89 C88 121.5(4)
C90 C89 H89 119.3
C88 C89 H89 119.3
C89 C90 C91 119.1(4)
C89 C90 H90 120.4
C91 C90 H90 120.4
C90 C91 C92 121.1(4)
C90 C91 H91 119.4
C92 C91 H91 119.4
C91 C92 C87 119.0(4)
C91 C92 H92 120.5
C87 C92 H92 120.5

loop_
_geom_bond_atom_site_label_1
_geom_bond_atom_site_label_2
_geom_bond_distance
Fe1 N1 1.858(3)
Fe1 N4 1.867(3)
Fe1 N2 1.888(3)
Fe1 N3 1.890(3)
Fe1 C41 1.987(4)
N1 C4 1.364(5)
N1 C1 1.372(5)
N2 C9 1.389(5)
N2 C6 1.405(5)
N3 C11 1.387(5)
N3 C14 1.398(5)
N4 C16 1.370(5)
N4 C19 1.375(5)
C1 C19 1.409(5)
C1 C2 1.422(5)
C2 C3 1.368(5)
C2 H2 0.9500
C3 C4 1.428(5)
C3 H3 0.9500
C4 C5 1.404(5)
C5 C6 1.407(5)
C5 C20 1.487(5)
C6 C7 1.422(5)
C7 C8 1.357(6)
C7 H7 0.9500
C8 C9 1.426(5)
C8 H8 0.9500
C9 C10 1.404(5)
C10 C11 1.402(5)
C10 C27 1.490(6)
C11 C12 1.431(5)
C12 C13 1.356(6)
C12 H12 0.9500
C13 C14 1.428(5)
C13 H13 0.9500
C14 C15 1.407(6)
C15 C16 1.403(5)
C15 C34 1.486(5)
C16 C17 1.430(6)
C17 C18 1.390(5)
C17 H17 0.9500
C18 C19 1.408(5)
C18 H18 0.9500
C20 C25 1.387(6)
C20 C21 1.394(5)
C21 C22 1.382(6)
C21 H21 0.9500
C22 C23 1.388(6)
C22 H22 0.9500
C23 C24 1.379(6)
C23 C26 1.512(5)
C24 C25 1.384(5)
C24 H24 0.9500
C25 H25 0.9500
C26 H26A 0.9800
C26 H26B 0.9800
C26 H26C 0.9800
C27 C32 1.363(6)
C27 C28 1.419(6)
C28 C29 1.391(6)
C28 H28 0.9500
C29 C30 1.354(7)
C29 H29 0.9500
C30 C31 1.330(7)
C30 C33 1.532(7)
C31 C32 1.409(7)
C31 H31 0.9500
C32 H32 0.9500
C33 H33A 0.9800
C33 H33B 0.9800
C33 H33C 0.9800
C34 C39 1.394(5)
C34 C35 1.403(5)
C35 C36 1.380(5)
C35 H35 0.9500
C36 C37 1.392(5)
C36 H36 0.9500
C37 C38 1.400(5)
C37 C40 1.504(5)
C38 C39 1.373(5)
C38 H38 0.9500
C39 H39 0.9500
C40 H40A 0.9800
C40 H40B 0.9800
C40 H40C 0.9800
C41 C46 1.389(5)
C41 C42 1.394(5)
C42 C43 1.383(5)
C42 H42 0.9500
C43 C44 1.390(6)
C43 H43 0.9500
C44 C45 1.382(5)
C44 H44 0.9500
C45 C46 1.380(5)
C45 H45 0.9500
C46 H46 0.9500
Fe2 N8 1.860(3)
Fe2 N5 1.872(3)
Fe2 N6 1.884(3)
Fe2 N7 1.890(3)
Fe2 C87 1.984(4)
N5 C50 1.371(5)
N5 C47 1.381(5)
N6 C55 1.378(5)
N6 C52 1.396(5)
N7 C60 1.396(5)
N7 C57 1.401(5)
N8 C65 1.371(5)
N8 C62 1.377(5)
C47 C65 1.405(5)
C47 C48 1.411(6)
C48 C49 1.373(6)
C48 H48 0.9500
C49 C50 1.429(6)
C49 H49 0.9500
C50 C51 1.412(5)
C51 C52 1.407(5)
C51 C66 1.481(5)
C52 C53 1.428(5)
C53 C54 1.354(6)
C53 H53 0.9500
C54 C55 1.427(6)
C54 H54 0.9500
C55 C56 1.406(6)
C56 C57 1.400(5)
C56 C73 1.486(6)
C57 C58 1.404(6)
C58 C59 1.354(6)
C58 H58 0.9500
C59 C60 1.426(6)
C59 H59 0.9500
C60 C61 1.406(5)
C61 C62 1.408(6)
C61 C80 1.479(5)
C62 C63 1.423(6)
C63 C64 1.379(6)
C63 H63 0.9500
C64 C65 1.415(5)
C64 H64 0.9500
C66 C67 1.392(5)
C66 C71 1.404(6)
C67 C68 1.384(5)
C67 H67 0.9500
C68 C69 1.385(6)
C68 H68 0.9500
C69 C70 1.400(5)
C69 C72 1.502(5)
C70 C71 1.383(5)
C70 H70 0.9500
C71 H71 0.9500
C72 H72A 0.9800
C72 H72B 0.9800
C72 H72C 0.9800
C73 C74 1.373(6)
C73 C78 1.394(6)
C74 C75 1.414(7)
C74 H74 0.9500
C75 C76 1.343(8)
C75 H75 0.9500
C76 C77 1.371(8)
C76 C79 1.506(7)
C77 C78 1.400(7)
C77 H77 0.9500
C78 H78 0.9500
C79 H79A 0.9800
C79 H79B 0.9800
C79 H79C 0.9800
C80 C85 1.394(5)
C80 C81 1.395(5)
C81 C82 1.388(5)
C81 H81 0.9500
C82 C83 1.388(5)
C82 H82 0.9500
C83 C84 1.396(5)
C83 C86 1.502(5)
C84 C85 1.377(5)
C84 H84 0.9500
C85 H85 0.9500
C86 H86A 0.9800
C86 H86B 0.9800
C86 H86C 0.9800
C87 C88 1.384(5)
C87 C92 1.392(5)
C88 C89 1.384(6)
C88 H88 0.9500
C89 C90 1.371(6)
C89 H89 0.9500
C90 C91 1.374(6)
C90 H90 0.9500
C91 C92 1.384(5)
C91 H91 0.9500
C92 H92 0.9500

loop_
_geom_torsion_atom_site_label_1
_geom_torsion_atom_site_label_2
_geom_torsion_atom_site_label_3
_geom_torsion_atom_site_label_4
_geom_torsion
N4 Fe1 N1 C4 179.4(3)
N2 Fe1 N1 C4 -15.5(3)
N3 Fe1 N1 C4 -120.4(5)
C41 Fe1 N1 C4 85.1(3)
N4 Fe1 N1 C1 10.8(3)
N2 Fe1 N1 C1 175.8(3)
N3 Fe1 N1 C1 71.0(6)
C41 Fe1 N1 C1 -83.5(3)
N1 Fe1 N2 C9 -180.0(3)
N4 Fe1 N2 C9 -119.2(5)
N3 Fe1 N2 C9 -15.8(3)
C41 Fe1 N2 C9 85.6(3)
N1 Fe1 N2 C6 18.0(3)
N4 Fe1 N2 C6 78.8(5)
N3 Fe1 N2 C6 -177.8(3)
C41 Fe1 N2 C6 -76.4(3)
N1 Fe1 N3 C11 110.4(5)
N4 Fe1 N3 C11 169.5(3)
N2 Fe1 N3 C11 6.0(3)
C41 Fe1 N3 C11 -95.5(3)
N1 Fe1 N3 C14 -68.8(6)
N4 Fe1 N3 C14 -9.7(3)
N2 Fe1 N3 C14 -173.2(3)
C41 Fe1 N3 C14 85.3(3)
N1 Fe1 N4 C16 -173.9(4)
N2 Fe1 N4 C16 124.2(5)
N3 Fe1 N4 C16 20.2(3)
C41 Fe1 N4 C16 -80.3(4)
N1 Fe1 N4 C19 -12.3(3)
N2 Fe1 N4 C19 -74.2(5)
N3 Fe1 N4 C19 -178.2(3)
C41 Fe1 N4 C19 81.3(3)
C4 N1 C1 C19 -178.6(3)
Fe1 N1 C1 C19 -7.3(4)
C4 N1 C1 C2 1.2(4)
Fe1 N1 C1 C2 172.5(2)
N1 C1 C2 C3 -0.6(4)
C19 C1 C2 C3 179.2(4)
C1 C2 C3 C4 -0.3(4)
C1 N1 C4 C5 178.6(3)
Fe1 N1 C4 C5 9.3(5)
C1 N1 C4 C3 -1.4(4)
Fe1 N1 C4 C3 -170.6(3)
C2 C3 C4 N1 1.0(4)
C2 C3 C4 C5 -178.9(4)
N1 C4 C5 C6 -0.5(5)
C3 C4 C5 C6 179.4(4)
N1 C4 C5 C20 -178.2(3)
C3 C4 C5 C20 1.7(6)
C9 N2 C6 C5 178.4(3)
Fe1 N2 C6 C5 -16.9(5)
C9 N2 C6 C7 -2.2(4)
Fe1 N2 C6 C7 162.6(2)
C4 C5 C6 N2 4.9(6)
C20 C5 C6 N2 -177.3(3)
C4 C5 C6 C7 -174.5(4)
C20 C5 C6 C7 3.3(6)
N2 C6 C7 C8 1.5(4)
C5 C6 C7 C8 -179.1(4)
C6 C7 C8 C9 -0.2(4)
C6 N2 C9 C10 -177.5(3)
Fe1 N2 C9 C10 17.6(5)
C6 N2 C9 C8 2.1(4)
Fe1 N2 C9 C8 -162.8(2)
C7 C8 C9 N2 -1.2(4)
C7 C8 C9 C10 178.4(4)
N2 C9 C10 C11 -4.8(6)
C8 C9 C10 C11 175.6(4)
N2 C9 C10 C27 174.5(4)
C8 C9 C10 C27 -5.1(6)
C14 N3 C11 C10 -177.4(3)
Fe1 N3 C11 C10 3.3(5)
C14 N3 C11 C12 2.0(4)
Fe1 N3 C11 C12 -177.3(2)
C9 C10 C11 N3 -6.0(6)
C27 C10 C11 N3 174.7(3)
C9 C10 C11 C12 174.7(4)
C27 C10 C11 C12 -4.6(6)
N3 C11 C12 C13 -1.7(4)
C10 C11 C12 C13 177.7(4)
C11 C12 C13 C14 0.7(4)
C11 N3 C14 C15 179.8(3)
Fe1 N3 C14 C15 -0.9(5)
C11 N3 C14 C13 -1.6(4)
Fe1 N3 C14 C13 177.8(2)
C12 C13 C14 N3 0.6(4)
C12 C13 C14 C15 179.2(3)
N3 C14 C15 C16 8.1(6)
C13 C14 C15 C16 -170.3(3)
N3 C14 C15 C34 -174.3(3)
C13 C14 C15 C34 7.3(5)
C19 N4 C16 C15 179.0(3)
Fe1 N4 C16 C15 -18.4(5)
C19 N4 C16 C17 -0.4(4)
Fe1 N4 C16 C17 162.2(3)
C14 C15 C16 N4 0.8(5)
C34 C15 C16 N4 -176.7(3)
C14 C15 C16 C17 -179.9(4)
C34 C15 C16 C17 2.5(6)
N4 C16 C17 C18 0.8(4)
C15 C16 C17 C18 -178.5(4)
C16 C17 C18 C19 -0.9(4)
C16 N4 C19 C18 -0.1(4)
Fe1 N4 C19 C18 -166.0(2)
C16 N4 C19 C1 177.3(3)
Fe1 N4 C19 C1 11.4(4)
C17 C18 C19 N4 0.6(4)
C17 C18 C19 C1 -175.7(4)
N1 C1 C19 N4 -2.6(4)
C2 C1 C19 N4 177.7(4)
N1 C1 C19 C18 173.7(4)
C2 C1 C19 C18 -6.1(8)
C4 C5 C20 C25 -130.1(4)
C6 C5 C20 C25 52.1(5)
C4 C5 C20 C21 51.3(5)
C6 C5 C20 C21 -126.6(4)
C25 C20 C21 C22 -1.0(5)
C5 C20 C21 C22 177.7(3)
C20 C21 C22 C23 -0.5(6)
C21 C22 C23 C24 1.2(6)
C21 C22 C23 C26 180.0(3)
C22 C23 C24 C25 -0.4(6)
C26 C23 C24 C25 -179.2(4)
C23 C24 C25 C20 -1.1(6)
C21 C20 C25 C24 1.8(5)
C5 C20 C25 C24 -177.0(3)
C11 C10 C27 C32 126.6(5)
C9 C10 C27 C32 -52.7(6)
C11 C10 C27 C28 -55.9(5)
C9 C10 C27 C28 124.8(4)
C32 C27 C28 C29 -1.6(7)
C10 C27 C28 C29 -179.2(4)
C27 C28 C29 C30 0.9(8)
C28 C29 C30 C31 0.5(8)
C28 C29 C30 C33 179.9(5)
C29 C30 C31 C32 -1.1(8)
C33 C30 C31 C32 179.5(5)
C28 C27 C32 C31 0.9(7)
C10 C27 C32 C31 178.6(4)
C30 C31 C32 C27 0.4(8)
C16 C15 C34 C39 49.7(5)
C14 C15 C34 C39 -127.9(4)
C16 C15 C34 C35 -134.4(4)
C14 C15 C34 C35 48.0(5)
C39 C34 C35 C36 1.7(6)
C15 C34 C35 C36 -174.4(4)
C34 C35 C36 C37 -0.8(6)
C35 C36 C37 C38 -0.6(6)
C35 C36 C37 C40 178.9(4)
C36 C37 C38 C39 0.9(6)
C40 C37 C38 C39 -178.6(4)
C37 C38 C39 C34 0.1(6)
C35 C34 C39 C38 -1.4(6)
C15 C34 C39 C38 174.7(4)
N1 Fe1 C41 C46 130.7(3)
N4 Fe1 C41 C46 48.9(3)
N2 Fe1 C41 C46 -138.2(3)
N3 Fe1 C41 C46 -42.2(3)
N1 Fe1 C41 C42 -49.5(3)
N4 Fe1 C41 C42 -131.4(3)
N2 Fe1 C41 C42 41.5(3)
N3 Fe1 C41 C42 137.5(3)
C46 C41 C42 C43 1.6(6)
Fe1 C41 C42 C43 -178.1(3)
C41 C42 C43 C44 -1.0(6)
C42 C43 C44 C45 -0.2(6)
C43 C44 C45 C46 0.9(6)
C44 C45 C46 C41 -0.3(6)
C42 C41 C46 C45 -1.0(6)
Fe1 C41 C46 C45 178.8(3)
N8 Fe2 N5 C50 174.3(3)
N6 Fe2 N5 C50 -19.8(3)
N7 Fe2 N5 C50 -122.1(5)
C87 Fe2 N5 C50 77.7(3)
N8 Fe2 N5 C47 9.0(2)
N6 Fe2 N5 C47 174.9(3)
N7 Fe2 N5 C47 72.6(5)
C87 Fe2 N5 C47 -87.6(3)
N8 Fe2 N6 C55 -116.6(5)
N5 Fe2 N6 C55 -173.1(3)
N7 Fe2 N6 C55 -11.0(3)
C87 Fe2 N6 C55 85.6(3)
N8 Fe2 N6 C52 66.7(6)
N5 Fe2 N6 C52 10.2(3)
N7 Fe2 N6 C52 172.3(3)
C87 Fe2 N6 C52 -91.1(3)
N8 Fe2 N7 C60 -17.4(3)
N5 Fe2 N7 C60 -79.9(5)
N6 Fe2 N7 C60 178.7(3)
C87 Fe2 N7 C60 80.6(3)
N8 Fe2 N7 C57 -173.6(3)
N5 Fe2 N7 C57 123.9(4)
N6 Fe2 N7 C57 22.5(3)
C87 Fe2 N7 C57 -75.6(3)
N5 Fe2 N8 C65 -5.6(3)
N6 Fe2 N8 C65 -63.0(6)
N7 Fe2 N8 C65 -169.4(3)
C87 Fe2 N8 C65 94.7(3)
N5 Fe2 N8 C62 172.0(3)
N6 Fe2 N8 C62 114.6(5)
N7 Fe2 N8 C62 8.3(3)
C87 Fe2 N8 C62 -87.6(3)
C50 N5 C47 C65 -179.3(3)
Fe2 N5 C47 C65 -10.5(4)
C50 N5 C47 C48 -1.8(4)
Fe2 N5 C47 C48 167.0(2)
N5 C47 C48 C49 0.8(4)
C65 C47 C48 C49 177.2(5)
C47 C48 C49 C50 0.4(4)
C47 N5 C50 C51 -176.1(3)
Fe2 N5 C50 C51 17.9(5)
C47 N5 C50 C49 2.0(4)
Fe2 N5 C50 C49 -164.1(3)
C48 C49 C50 N5 -1.4(4)
C48 C49 C50 C51 176.2(4)
N5 C50 C51 C52 -0.8(5)
C49 C50 C51 C52 -178.3(4)
N5 C50 C51 C66 178.5(3)
C49 C50 C51 C66 1.0(6)
C55 N6 C52 C51 -177.5(3)
Fe2 N6 C52 C51 -0.3(5)
C55 N6 C52 C53 4.2(4)
Fe2 N6 C52 C53 -178.6(3)
C50 C51 C52 N6 -7.1(5)
C66 C51 C52 N6 173.6(3)
C50 C51 C52 C53 170.8(3)
C66 C51 C52 C53 -8.5(5)
N6 C52 C53 C54 -1.6(4)
C51 C52 C53 C54 -179.9(4)
C52 C53 C54 C55 -1.5(4)
C52 N6 C55 C56 174.6(3)
Fe2 N6 C55 C56 -2.7(5)
C52 N6 C55 C54 -5.2(4)
Fe2 N6 C55 C54 177.5(2)
C53 C54 C55 N6 4.2(4)
C53 C54 C55 C56 -175.5(4)
N6 C55 C56 C57 10.1(6)
C54 C55 C56 C57 -170.2(4)
N6 C55 C56 C73 -166.4(3)
C54 C55 C56 C73 13.3(6)
C55 C56 C57 N7 2.9(6)
C73 C56 C57 N7 179.4(3)
C55 C56 C57 C58 -176.5(4)
C73 C56 C57 C58 0.0(6)
C60 N7 C57 C56 178.2(3)
Fe2 N7 C57 C56 -21.7(5)
C60 N7 C57 C58 -2.3(4)
Fe2 N7 C57 C58 157.8(3)
C56 C57 C58 C59 -178.9(4)
N7 C57 C58 C59 1.6(4)
C57 C58 C59 C60 -0.3(4)
C57 N7 C60 C61 179.3(3)
Fe2 N7 C60 C61 19.7(5)
C57 N7 C60 C59 2.2(4)
Fe2 N7 C60 C59 -157.5(3)
C58 C59 C60 N7 -1.2(4)
C58 C59 C60 C61 -178.4(3)
N7 C60 C61 C62 -5.8(6)
C59 C60 C61 C62 170.9(4)
N7 C60 C61 C80 173.1(3)
C59 C60 C61 C80 -10.2(5)
C65 N8 C62 C61 178.8(3)
Fe2 N8 C62 C61 1.1(5)
C65 N8 C62 C63 -0.2(4)
Fe2 N8 C62 C63 -178.0(3)
C60 C61 C62 N8 -4.8(5)
C80 C61 C62 N8 176.3(3)
C60 C61 C62 C63 174.0(4)
C80 C61 C62 C63 -4.9(6)
N8 C62 C63 C64 0.0(4)
C61 C62 C63 C64 -178.9(4)
C62 C63 C64 C65 0.2(4)
C62 N8 C65 C47 -176.8(3)
Fe2 N8 C65 C47 1.4(4)
C62 N8 C65 C64 0.4(4)
Fe2 N8 C65 C64 178.6(2)
N5 C47 C65 N8 5.7(4)
C48 C47 C65 N8 -170.6(4)
N5 C47 C65 C64 -170.2(4)
C48 C47 C65 C64 13.5(9)
C63 C64 C65 N8 -0.3(4)
C63 C64 C65 C47 175.7(4)
C52 C51 C66 C67 -45.9(5)
C50 C51 C66 C67 134.7(4)
C52 C51 C66 C71 134.2(4)
C50 C51 C66 C71 -45.1(5)
C71 C66 C67 C68 -0.3(5)
C51 C66 C67 C68 179.9(3)
C66 C67 C68 C69 0.9(6)
C67 C68 C69 C70 -0.8(5)
C67 C68 C69 C72 178.6(3)
C68 C69 C70 C71 0.0(5)
C72 C69 C70 C71 -179.3(3)
C69 C70 C71 C66 0.6(6)
C67 C66 C71 C70 -0.5(5)
C51 C66 C71 C70 179.3(3)
C57 C56 C73 C74 -128.1(4)
C55 C56 C73 C74 48.6(5)
C57 C56 C73 C78 52.2(5)
C55 C56 C73 C78 -131.1(4)
C78 C73 C74 C75 -1.6(7)
C56 C73 C74 C75 178.7(4)
C73 C74 C75 C76 0.4(9)
C74 C75 C76 C77 -0.3(9)
C74 C75 C76 C79 -179.1(5)
C75 C76 C77 C78 1.4(9)
C79 C76 C77 C78 -179.8(5)
C74 C73 C78 C77 2.6(7)
C56 C73 C78 C77 -177.7(4)
C76 C77 C78 C73 -2.6(8)
C60 C61 C80 C85 -47.0(5)
C62 C61 C80 C85 131.9(4)
C60 C61 C80 C81 133.3(4)
C62 C61 C80 C81 -47.7(5)
C85 C80 C81 C82 1.1(6)
C61 C80 C81 C82 -179.2(4)
C80 C81 C82 C83 1.2(6)
C81 C82 C83 C84 -2.2(6)
C81 C82 C83 C86 178.9(4)
C82 C83 C84 C85 1.1(6)
C86 C83 C84 C85 179.9(4)
C83 C84 C85 C80 1.1(6)
C81 C80 C85 C84 -2.2(6)
C61 C80 C85 C84 178.1(4)
N8 Fe2 C87 C88 -129.2(3)
N5 Fe2 C87 C88 -46.0(4)
N6 Fe2 C87 C88 44.5(4)
N7 Fe2 C87 C88 140.1(3)
N8 Fe2 C87 C92 53.2(3)
N5 Fe2 C87 C92 136.4(3)
N6 Fe2 C87 C92 -133.1(3)
N7 Fe2 C87 C92 -37.5(3)
C92 C87 C88 C89 0.0(6)
Fe2 C87 C88 C89 -177.5(3)
C87 C88 C89 C90 0.6(7)
C88 C89 C90 C91 -0.8(7)
C89 C90 C91 C92 0.4(7)
C90 C91 C92 C87 0.2(7)
C88 C87 C92 C91 -0.4(6)
Fe2 C87 C92 C91 177.1(3)

loop_
_platon_squeeze_void_nr
_platon_squeeze_void_average_x
_platon_squeeze_void_average_y
_platon_squeeze_void_average_z
_platon_squeeze_void_volume
_platon_squeeze_void_count_electrons
_platon_squeeze_void_content
1 0.500 0.000 0.018 380 75 ' '
2 0.500 0.500 0.009 380 75 ' '
